data_4500729
loop_
_publ_author_name
'Lemmerer, Andreas'
'Adsmond, Daniel A.'
'Bernstein, Joel'

_publ_section_title
;
 An Investigation of the Hydrogen-Bond Preferences and Co-crystallization
 Behavior of Three Didonor Compounds.
;
_journal_issue 5
_journal_name_full 'Crystal Growth &amp; Design'
_journal_page_first 2011
_journal_paper_doi 10.1021/cg2002145
_journal_volume 11
_journal_year 2011
_chemical_formula_moiety '2(C18 H15 O P), C7 H6 O3'
_chemical_formula_sum 'C43 H36 O5 P2'
_chemical_formula_weight 694.66
_chemical_name_systematic
;
 (m-hydroxybenzoic acid).bis(triphenylphosphine)
;
_space_group_IT_number 14
_symmetry_cell_setting monoclinic
_symmetry_space_group_name_Hall '-P 2yn'
_symmetry_space_group_name_H-M 'P 1 21/n 1'
_atom_sites_solution_hydrogens geom
_atom_sites_solution_primary direct
_atom_sites_solution_secondary difmap
_audit_conform_dict_location ftp://ftp.iucr.org/pub/cif_core.dic
_audit_conform_dict_name cif_core.dic
_audit_conform_dict_version 2.3
_audit_creation_date 2009-04-18T18:16:40-00:00
_audit_creation_method 'WinGX routine CIF_UPDATE'
_cell_angle_alpha 90
_cell_angle_beta 90.567(2)
_cell_angle_gamma 90
_cell_formula_units_Z 4
_cell_length_a 11.6000(10)
_cell_length_b 13.5690(12)
_cell_length_c 23.303(2)
_cell_measurement_reflns_used 1636
_cell_measurement_temperature 293(2)
_cell_measurement_theta_max 20.63
_cell_measurement_theta_min 2.3
_cell_volume 3667.7(6)
_computing_cell_refinement 'Bruker SAINT+, Bruker (1999)'
_computing_data_collection 'Bruker SMART, Bruker (1998)'
_computing_data_reduction 'Bruker SAINT+'
_computing_molecular_graphics
;
Ortep-3 for Windows (Farrugia, 1997) and DIAMOND (Brandenburg, 1999)
;
_computing_publication_material
;
WinGX publication routines (Farrugia, 1999) and PLATON (Spek, 2003)
;
_computing_structure_refinement 'SHELXL-97 (Sheldrick, 2008)'
_computing_structure_solution 'SHELXS-97 (Sheldrick, 2008)'
_diffrn_ambient_temperature 293(2)
_diffrn_measured_fraction_theta_full 0.998
_diffrn_measured_fraction_theta_max 0.998
_diffrn_measurement_device_type 'Bruker SMART 1K CCD area detector'
_diffrn_measurement_method '\w scans'
_diffrn_radiation_monochromator graphite
_diffrn_radiation_type MoK\a
_diffrn_radiation_wavelength 0.71073
_diffrn_reflns_av_R_equivalents 0.0784
_diffrn_reflns_av_unetI/netI 0.1205
_diffrn_reflns_limit_h_max 14
_diffrn_reflns_limit_h_min -13
_diffrn_reflns_limit_k_max 16
_diffrn_reflns_limit_k_min -16
_diffrn_reflns_limit_l_max 28
_diffrn_reflns_limit_l_min -17
_diffrn_reflns_number 17873
_diffrn_reflns_theta_full 25.5
_diffrn_reflns_theta_max 25.5
_diffrn_reflns_theta_min 1.74
_diffrn_standards_number 0
_exptl_absorpt_coefficient_mu 0.164
_exptl_absorpt_correction_T_max 0.98
_exptl_absorpt_correction_T_min 0.94
_exptl_absorpt_correction_type multi-scan
_exptl_absorpt_process_details 'SADABS (Sheldrick, 1996)'
_exptl_crystal_colour colorless
_exptl_crystal_density_diffrn 1.258
_exptl_crystal_density_method 'not measured'
_exptl_crystal_description cube
_exptl_crystal_F_000 1456
_exptl_crystal_size_max 0.2
_exptl_crystal_size_mid 0.2
_exptl_crystal_size_min 0.2
_refine_diff_density_max 0.183
_refine_diff_density_min -0.212
_refine_diff_density_rms 0.044
_refine_ls_extinction_method none
_refine_ls_goodness_of_fit_ref 0.871
_refine_ls_hydrogen_treatment mixed
_refine_ls_matrix_type full
_refine_ls_number_parameters 457
_refine_ls_number_reflns 6823
_refine_ls_number_restraints 0
_refine_ls_restrained_S_all 0.871
_refine_ls_R_factor_all 0.1598
_refine_ls_R_factor_gt 0.0483
_refine_ls_shift/su_max 0
_refine_ls_shift/su_mean 0
_refine_ls_structure_factor_coef Fsqd
_refine_ls_weighting_details 'calc w=1/[\s^2^(Fo^2^)+(0.0763P)^2^] where P=(Fo^2^+2Fc^2^)/3'
_refine_ls_weighting_scheme calc
_refine_ls_wR_factor_gt 0.1104
_refine_ls_wR_factor_ref 0.1579
_reflns_number_gt 2938
_reflns_number_total 6823
_reflns_threshold_expression >2sigma(I)
_cod_data_source_file cg2002145_si_001.cif
_cod_data_source_block 1
_cod_depositor_comments
;
The following automatic conversions were performed:

'_symmetry_cell_setting' value 'Monoclinic' changed to 'monoclinic'
according to /home/saulius/struct/CIF-dictionaries/cif_core.dic
dictionary named 'cif_core.dic' version 2.4.1 from 2010-06-29.

Automatic conversion script
Id: cif_fix_values 1715 2011-07-08 13:25:40Z adriana 
;
_cod_original_sg_symbol_H-M P2(1)/n
_cod_database_code 4500729

loop_
_symmetry_equiv_pos_as_xyz
'x, y, z'
'-x+1/2, y+1/2, -z+1/2'
'-x, -y, -z'
'x-1/2, -y-1/2, z-1/2'

loop_
_atom_site_label
_atom_site_type_symbol
_atom_site_fract_x
_atom_site_fract_y
_atom_site_fract_z
_atom_site_U_iso_or_equiv
_atom_site_adp_type
_atom_site_occupancy
_atom_site_symmetry_multiplicity
_atom_site_calc_flag
_atom_site_refinement_flags
C1 C 0.8382(3) 0.4574(3) 0.59091(14) 0.0427(9) Uani 1 1 d .
C2 C 0.7725(3) 0.4078(3) 0.63109(14) 0.0465(9) Uani 1 1 d .
H2 H 0.7312 0.4432 0.6582 0.056 Uiso 1 1 calc R
C3 C 0.7681(3) 0.3059(3) 0.63097(15) 0.0497(9) Uani 1 1 d .
C4 C 0.8332(3) 0.2541(3) 0.59138(17) 0.0613(11) Uani 1 1 d .
H4 H 0.833 0.1856 0.5916 0.074 Uiso 1 1 calc R
C5 C 0.8976(3) 0.3039(3) 0.55215(17) 0.0672(12) Uani 1 1 d .
H5 H 0.9409 0.2687 0.5257 0.081 Uiso 1 1 calc R
C6 C 0.8996(3) 0.4049(3) 0.55101(15) 0.0571(10) Uani 1 1 d .
H6 H 0.9423 0.4378 0.5234 0.069 Uiso 1 1 calc R
C7 C 0.8408(3) 0.5667(3) 0.59075(15) 0.0505(9) Uani 1 1 d .
O1 O 0.7957(2) 0.60683(18) 0.63677(11) 0.0604(7) Uani 1 1 d .
H1 H 0.795(4) 0.671(3) 0.6355(18) 0.091 Uiso 1 1 d .
O2 O 0.8805(2) 0.61442(19) 0.55133(11) 0.0706(8) Uani 1 1 d .
O3 O 0.7004(2) 0.2543(2) 0.66734(13) 0.0729(9) Uani 1 1 d .
H3 H 0.661(4) 0.291(3) 0.6891(19) 0.109 Uiso 1 1 d .
C8 C 0.7452(3) 0.9156(3) 0.54232(14) 0.0466(9) Uani 1 1 d .
C9 C 0.7265(3) 1.0140(3) 0.52929(16) 0.0609(11) Uani 1 1 d .
H9 H 0.6757 1.051 0.5512 0.073 Uiso 1 1 calc R
C10 C 0.7830(4) 1.0574(3) 0.48395(17) 0.0754(13) Uani 1 1 d .
H10 H 0.7704 1.1236 0.4757 0.091 Uiso 1 1 calc R
C11 C 0.8567(4) 1.0045(3) 0.45130(17) 0.0743(12) Uani 1 1 d .
H11 H 0.8937 1.0343 0.4206 0.089 Uiso 1 1 calc R
C12 C 0.8770(4) 0.9065(3) 0.46357(17) 0.0758(13) Uani 1 1 d .
H12 H 0.9275 0.8701 0.4412 0.091 Uiso 1 1 calc R
C13 C 0.8215(3) 0.8628(3) 0.50931(16) 0.0652(11) Uani 1 1 d .
H13 H 0.8359 0.797 0.5179 0.078 Uiso 1 1 calc R
C14 C 0.5669(3) 0.7762(3) 0.56042(14) 0.0437(9) Uani 1 1 d .
C15 C 0.5166(3) 0.8039(3) 0.50834(16) 0.0565(10) Uani 1 1 d .
H15 H 0.5357 0.8645 0.4924 0.068 Uiso 1 1 calc R
C16 C 0.4394(3) 0.7438(3) 0.48003(18) 0.0675(12) Uani 1 1 d .
H16 H 0.4054 0.7645 0.4458 0.081 Uiso 1 1 calc R
C17 C 0.4128(3) 0.6534(4) 0.5024(2) 0.0731(13) Uani 1 1 d .
H17 H 0.3617 0.612 0.483 0.088 Uiso 1 1 calc R
C18 C 0.4617(3) 0.6237(3) 0.5537(2) 0.0709(12) Uani 1 1 d .
H18 H 0.4434 0.5624 0.569 0.085 Uiso 1 1 calc R
C19 C 0.5378(3) 0.6846(3) 0.58258(16) 0.0570(10) Uani 1 1 d .
H19 H 0.5699 0.6641 0.6173 0.068 Uiso 1 1 calc R
C20 C 0.5932(3) 0.9412(3) 0.63929(15) 0.0491(9) Uani 1 1 d .
C21 C 0.4912(3) 0.9833(3) 0.62112(17) 0.0661(11) Uani 1 1 d .
H21 H 0.4582 0.9634 0.5865 0.079 Uiso 1 1 calc R
C22 C 0.4370(4) 1.0545(3) 0.6535(2) 0.0810(14) Uani 1 1 d .
H22 H 0.3676 1.0818 0.641 0.097 Uiso 1 1 calc R
C23 C 0.4863(5) 1.0848(4) 0.7041(2) 0.0901(15) Uani 1 1 d .
H23 H 0.4514 1.1345 0.7253 0.108 Uiso 1 1 calc R
C24 C 0.5861(5) 1.0429(3) 0.72396(19) 0.0885(15) Uani 1 1 d .
H24 H 0.6171 1.0616 0.7593 0.106 Uiso 1 1 calc R
C25 C 0.6410(4) 0.9719(3) 0.69095(17) 0.0687(12) Uani 1 1 d .
H25 H 0.7103 0.9449 0.7037 0.082 Uiso 1 1 calc R
O4 O 0.74926(19) 0.79211(16) 0.63512(9) 0.0531(6) Uani 1 1 d .
P1 P 0.67023(8) 0.85140(7) 0.59803(4) 0.0453(3) Uani 1 1 d .
C26 C 0.4670(3) 0.5528(3) 0.76202(14) 0.0488(9) Uani 1 1 d .
C27 C 0.3857(3) 0.5955(3) 0.79718(16) 0.0696(12) Uani 1 1 d .
H27 H 0.3262 0.5573 0.8117 0.083 Uiso 1 1 calc R
C28 C 0.3918(4) 0.6940(4) 0.81092(18) 0.0793(13) Uani 1 1 d .
H28 H 0.3366 0.7218 0.8346 0.095 Uiso 1 1 calc R
C29 C 0.4791(4) 0.7512(4) 0.7899(2) 0.0826(14) Uani 1 1 d .
H29 H 0.4827 0.8178 0.7991 0.099 Uiso 1 1 calc R
C30 C 0.5608(4) 0.7104(4) 0.75539(19) 0.0784(13) Uani 1 1 d .
H30 H 0.6205 0.7491 0.7415 0.094 Uiso 1 1 calc R
C31 C 0.5549(3) 0.6121(3) 0.74115(16) 0.0647(11) Uani 1 1 d .
H31 H 0.6104 0.585 0.7173 0.078 Uiso 1 1 calc R
C32 C 0.3939(3) 0.3554(3) 0.79414(14) 0.0471(9) Uani 1 1 d .
C33 C 0.2771(3) 0.3388(3) 0.79813(16) 0.0657(11) Uani 1 1 d .
H33 H 0.2274 0.3662 0.771 0.079 Uiso 1 1 calc R
C34 C 0.2327(4) 0.2817(3) 0.8421(2) 0.0807(14) Uani 1 1 d .
H34 H 0.1536 0.2722 0.8449 0.097 Uiso 1 1 calc R
C35 C 0.3067(4) 0.2392(3) 0.88139(18) 0.0721(13) Uani 1 1 d .
H35 H 0.2778 0.1997 0.9105 0.087 Uiso 1 1 calc R
C36 C 0.4219(4) 0.2551(3) 0.87771(17) 0.0694(12) Uani 1 1 d .
H36 H 0.4714 0.2271 0.9048 0.083 Uiso 1 1 calc R
C37 C 0.4665(3) 0.3124(3) 0.83426(16) 0.0574(10) Uani 1 1 d .
H37 H 0.5457 0.3221 0.832 0.069 Uiso 1 1 calc R
C38 C 0.3608(3) 0.4254(3) 0.67812(14) 0.0511(10) Uani 1 1 d .
C39 C 0.2623(4) 0.4830(3) 0.67439(17) 0.0709(12) Uani 1 1 d .
H39 H 0.246 0.5273 0.7037 0.085 Uiso 1 1 calc R
C40 C 0.1884(4) 0.4760(3) 0.6283(2) 0.0795(13) Uani 1 1 d .
H40 H 0.1218 0.5141 0.6269 0.095 Uiso 1 1 calc R
C41 C 0.2127(4) 0.4129(4) 0.58427(18) 0.0791(13) Uani 1 1 d .
H41 H 0.1627 0.4083 0.5529 0.095 Uiso 1 1 calc R
C42 C 0.3092(4) 0.3574(4) 0.58619(18) 0.0836(14) Uani 1 1 d .
H42 H 0.326 0.3155 0.5558 0.1 Uiso 1 1 calc R
C43 C 0.3829(4) 0.3625(3) 0.63294(17) 0.0698(12) Uani 1 1 d .
H43 H 0.4484 0.323 0.634 0.084 Uiso 1 1 calc R
O5 O 0.5751(2) 0.38871(19) 0.72331(10) 0.0675(8) Uani 1 1 d .
P2 P 0.45909(8) 0.42713(8) 0.73828(4) 0.0515(3) Uani 1 1 d .

loop_
_atom_site_aniso_label
_atom_site_aniso_U_11
_atom_site_aniso_U_22
_atom_site_aniso_U_33
_atom_site_aniso_U_23
_atom_site_aniso_U_13
_atom_site_aniso_U_12
C1 0.0319(19) 0.051(2) 0.046(2) 0.0027(18) 0.0044(16) -0.0008(17)
C2 0.045(2) 0.047(3) 0.048(2) -0.0042(18) 0.0028(18) 0.0012(19)
C3 0.040(2) 0.056(3) 0.053(2) 0.007(2) 0.0025(18) -0.005(2)
C4 0.057(3) 0.057(3) 0.070(3) -0.011(2) 0.004(2) 0.004(2)
C5 0.061(3) 0.075(3) 0.066(3) -0.012(2) 0.015(2) 0.013(2)
C6 0.049(2) 0.070(3) 0.052(2) 0.000(2) 0.0092(19) 0.006(2)
C7 0.045(2) 0.060(3) 0.046(2) 0.001(2) -0.0018(18) -0.005(2)
O1 0.0805(19) 0.0461(16) 0.0550(16) 0.0010(14) 0.0150(14) 0.0054(15)
O2 0.092(2) 0.0653(19) 0.0545(16) 0.0054(14) 0.0162(15) -0.0218(15)
O3 0.075(2) 0.0529(19) 0.092(2) 0.0121(16) 0.0271(16) -0.0018(15)
C8 0.049(2) 0.045(2) 0.045(2) -0.0033(18) -0.0017(17) -0.0016(19)
C9 0.075(3) 0.042(2) 0.067(3) -0.001(2) 0.015(2) 0.000(2)
C10 0.102(3) 0.053(3) 0.072(3) 0.008(2) 0.019(3) -0.003(3)
C11 0.081(3) 0.080(4) 0.062(3) 0.008(3) 0.016(2) -0.013(3)
C12 0.088(3) 0.070(3) 0.070(3) 0.012(2) 0.025(3) 0.018(3)
C13 0.075(3) 0.057(3) 0.064(3) 0.010(2) 0.009(2) 0.012(2)
C14 0.042(2) 0.045(2) 0.045(2) -0.0034(17) 0.0011(17) -0.0003(18)
C15 0.059(3) 0.054(3) 0.057(3) -0.002(2) -0.009(2) 0.003(2)
C16 0.056(3) 0.081(3) 0.065(3) -0.022(3) -0.017(2) 0.003(3)
C17 0.055(3) 0.081(4) 0.084(3) -0.034(3) -0.004(2) -0.010(3)
C18 0.064(3) 0.062(3) 0.087(3) -0.008(3) 0.010(3) -0.020(2)
C19 0.050(2) 0.063(3) 0.058(2) -0.003(2) 0.001(2) -0.008(2)
C20 0.054(2) 0.046(2) 0.047(2) -0.0031(18) 0.0037(19) -0.005(2)
C21 0.060(3) 0.072(3) 0.067(3) -0.014(2) 0.006(2) 0.003(2)
C22 0.069(3) 0.066(3) 0.108(4) -0.012(3) 0.029(3) 0.009(2)
C23 0.118(4) 0.065(3) 0.088(4) -0.021(3) 0.038(3) -0.004(3)
C24 0.125(4) 0.075(4) 0.066(3) -0.021(3) 0.000(3) -0.002(3)
C25 0.083(3) 0.066(3) 0.057(3) -0.010(2) 0.000(2) 0.001(2)
O4 0.0568(15) 0.0478(15) 0.0544(15) 0.0027(12) -0.0143(12) 0.0022(13)
P1 0.0478(6) 0.0437(6) 0.0443(5) -0.0007(5) -0.0009(4) -0.0020(5)
C26 0.047(2) 0.058(3) 0.041(2) 0.0024(18) 0.0011(18) -0.003(2)
C27 0.070(3) 0.070(3) 0.069(3) -0.008(2) 0.015(2) -0.005(2)
C28 0.088(4) 0.078(4) 0.071(3) -0.018(3) 0.005(3) 0.006(3)
C29 0.101(4) 0.071(3) 0.075(3) -0.011(3) -0.017(3) -0.007(3)
C30 0.088(4) 0.078(4) 0.069(3) 0.011(3) -0.010(3) -0.023(3)
C31 0.060(3) 0.078(3) 0.057(3) 0.007(2) 0.005(2) -0.009(2)
C32 0.043(2) 0.053(2) 0.045(2) -0.0012(18) 0.0041(18) 0.0050(19)
C33 0.054(3) 0.088(3) 0.055(2) 0.018(2) 0.000(2) -0.001(2)
C34 0.068(3) 0.096(4) 0.078(3) 0.010(3) 0.020(3) -0.022(3)
C35 0.096(4) 0.057(3) 0.064(3) 0.006(2) 0.027(3) -0.006(3)
C36 0.077(3) 0.070(3) 0.062(3) 0.012(2) 0.008(2) 0.012(2)
C37 0.046(2) 0.070(3) 0.056(2) 0.005(2) 0.003(2) 0.009(2)
C38 0.055(2) 0.054(2) 0.044(2) -0.0014(19) 0.0091(19) -0.002(2)
C39 0.083(3) 0.068(3) 0.062(3) -0.011(2) -0.013(2) 0.019(3)
C40 0.078(3) 0.079(3) 0.080(3) -0.003(3) -0.028(3) 0.017(3)
C41 0.079(3) 0.099(4) 0.058(3) 0.007(3) -0.012(3) -0.012(3)
C42 0.085(3) 0.107(4) 0.059(3) -0.026(3) 0.004(3) -0.015(3)
C43 0.066(3) 0.085(3) 0.059(3) -0.010(2) 0.012(2) 0.002(2)
O5 0.0494(15) 0.082(2) 0.0713(18) 0.0063(15) 0.0196(14) 0.0104(14)
P2 0.0455(6) 0.0639(7) 0.0453(6) 0.0034(5) 0.0090(5) 0.0029(5)

loop_
_atom_type_symbol
_atom_type_description
_atom_type_scat_dispersion_real
_atom_type_scat_dispersion_imag
_atom_type_scat_source
C C 0.0033 0.0016 'International Tables Vol C Tables 4.2.6.8 and 6.1.1.4'
H H 0 0 'International Tables Vol C Tables 4.2.6.8 and 6.1.1.4'
O O 0.0106 0.006 'International Tables Vol C Tables 4.2.6.8 and 6.1.1.4'
P P 0.1023 0.0942 'International Tables Vol C Tables 4.2.6.8 and 6.1.1.4'

loop_
_geom_angle_atom_site_label_1
_geom_angle_atom_site_label_2
_geom_angle_atom_site_label_3
_geom_angle
C6 C1 C2 119.8(3)
C6 C1 C7 120.3(3)
C2 C1 C7 119.9(3)
C3 C2 C1 120.3(3)
C3 C2 H2 119.9
C1 C2 H2 119.9
O3 C3 C2 122.4(3)
O3 C3 C4 118.4(4)
C2 C3 C4 119.1(3)
C5 C4 C3 119.9(4)
C5 C4 H4 120
C3 C4 H4 120
C4 C5 C6 121.2(4)
C4 C5 H5 119.4
C6 C5 H5 119.4
C5 C6 C1 119.7(4)
C5 C6 H6 120.2
C1 C6 H6 120.2
O2 C7 O1 123.5(4)
O2 C7 C1 122.7(3)
O1 C7 C1 113.8(3)
C7 O1 H1 113(3)
C3 O3 H3 113(3)
C13 C8 C9 118.6(3)
C13 C8 P1 118.0(3)
C9 C8 P1 123.4(3)
C10 C9 C8 120.3(4)
C10 C9 H9 119.9
C8 C9 H9 119.9
C11 C10 C9 120.7(4)
C11 C10 H10 119.7
C9 C10 H10 119.7
C10 C11 C12 120.1(4)
C10 C11 H11 120
C12 C11 H11 120
C11 C12 C13 119.6(4)
C11 C12 H12 120.2
C13 C12 H12 120.2
C8 C13 C12 120.8(4)
C8 C13 H13 119.6
C12 C13 H13 119.6
C19 C14 C15 117.7(3)
C19 C14 P1 119.4(3)
C15 C14 P1 122.9(3)
C16 C15 C14 121.5(4)
C16 C15 H15 119.2
C14 C15 H15 119.2
C17 C16 C15 119.8(4)
C17 C16 H16 120.1
C15 C16 H16 120.1
C16 C17 C18 120.0(4)
C16 C17 H17 120
C18 C17 H17 120
C17 C18 C19 120.3(4)
C17 C18 H18 119.9
C19 C18 H18 119.9
C18 C19 C14 120.8(4)
C18 C19 H19 119.6
C14 C19 H19 119.6
C21 C20 C25 118.5(4)
C21 C20 P1 123.2(3)
C25 C20 P1 118.3(3)
C20 C21 C22 121.1(4)
C20 C21 H21 119.4
C22 C21 H21 119.4
C23 C22 C21 119.5(4)
C23 C22 H22 120.3
C21 C22 H22 120.3
C24 C23 C22 120.8(4)
C24 C23 H23 119.6
C22 C23 H23 119.6
C23 C24 C25 119.5(4)
C23 C24 H24 120.3
C25 C24 H24 120.3
C20 C25 C24 120.6(4)
C20 C25 H25 119.7
C24 C25 H25 119.7
O4 P1 C8 112.44(15)
O4 P1 C20 111.23(16)
C8 P1 C20 107.79(17)
O4 P1 C14 112.34(15)
C8 P1 C14 104.38(16)
C20 P1 C14 108.30(16)
C27 C26 C31 118.1(4)
C27 C26 P2 123.2(3)
C31 C26 P2 118.5(3)
C28 C27 C26 120.7(4)
C28 C27 H27 119.6
C26 C27 H27 119.6
C29 C28 C27 120.2(4)
C29 C28 H28 119.9
C27 C28 H28 119.9
C30 C29 C28 120.0(5)
C30 C29 H29 120
C28 C29 H29 120
C29 C30 C31 120.1(4)
C29 C30 H30 119.9
C31 C30 H30 119.9
C30 C31 C26 120.8(4)
C30 C31 H31 119.6
C26 C31 H31 119.6
C33 C32 C37 118.6(3)
C33 C32 P2 123.9(3)
C37 C32 P2 117.4(3)
C32 C33 C34 120.9(4)
C32 C33 H33 119.5
C34 C33 H33 119.5
C35 C34 C33 119.4(4)
C35 C34 H34 120.3
C33 C34 H34 120.3
C36 C35 C34 120.0(4)
C36 C35 H35 120
C34 C35 H35 120
C35 C36 C37 120.8(4)
C35 C36 H36 119.6
C37 C36 H36 119.6
C32 C37 C36 120.2(4)
C32 C37 H37 119.9
C36 C37 H37 119.9
C43 C38 C39 117.4(4)
C43 C38 P2 118.7(3)
C39 C38 P2 123.8(3)
C40 C39 C38 121.2(4)
C40 C39 H39 119.4
C38 C39 H39 119.4
C41 C40 C39 120.0(4)
C41 C40 H40 120
C39 C40 H40 120
C42 C41 C40 120.1(4)
C42 C41 H41 119.9
C40 C41 H41 119.9
C41 C42 C43 120.4(4)
C41 C42 H42 119.8
C43 C42 H42 119.8
C42 C43 C38 120.9(4)
C42 C43 H43 119.5
C38 C43 H43 119.5
O5 P2 C26 111.20(16)
O5 P2 C32 111.58(16)
C26 P2 C32 108.17(16)
O5 P2 C38 112.38(16)
C26 P2 C38 106.44(17)
C32 P2 C38 106.80(16)

loop_
_geom_bond_atom_site_label_1
_geom_bond_atom_site_label_2
_geom_bond_distance
C1 C6 1.375(4)
C1 C2 1.388(4)
C1 C7 1.484(5)
C2 C3 1.383(5)
C2 H2 0.93
C3 O3 1.356(4)
C3 C4 1.390(5)
C4 C5 1.365(5)
C4 H4 0.93
C5 C6 1.371(5)
C5 H5 0.93
C6 H6 0.93
C7 O2 1.218(4)
C7 O1 1.315(4)
O1 H1 0.87(4)
O3 H3 0.84(4)
C8 C13 1.379(5)
C8 C9 1.386(5)
C8 P1 1.795(3)
C9 C10 1.381(5)
C9 H9 0.93
C10 C11 1.356(5)
C10 H10 0.93
C11 C12 1.379(5)
C11 H11 0.93
C12 C13 1.384(5)
C12 H12 0.93
C13 H13 0.93
C14 C19 1.389(5)
C14 C15 1.393(4)
C14 P1 1.796(3)
C15 C16 1.375(5)
C15 H15 0.93
C16 C17 1.370(6)
C16 H16 0.93
C17 C18 1.378(5)
C17 H17 0.93
C18 C19 1.378(5)
C18 H18 0.93
C19 H19 0.93
C20 C21 1.378(5)
C20 C25 1.384(5)
C20 P1 1.795(4)
C21 C22 1.381(5)
C21 H21 0.93
C22 C23 1.369(6)
C22 H22 0.93
C23 C24 1.367(6)
C23 H23 0.93
C24 C25 1.390(5)
C24 H24 0.93
C25 H25 0.93
O4 P1 1.490(2)
C26 C27 1.383(5)
C26 C31 1.391(5)
C26 P2 1.795(4)
C27 C28 1.375(5)
C27 H27 0.93
C28 C29 1.370(6)
C28 H28 0.93
C29 C30 1.366(6)
C29 H29 0.93
C30 C31 1.376(6)
C30 H30 0.93
C31 H31 0.93
C32 C33 1.377(4)
C32 C37 1.381(5)
C32 P2 1.798(3)
C33 C34 1.387(5)
C33 H33 0.93
C34 C35 1.376(5)
C34 H34 0.93
C35 C36 1.357(5)
C35 H35 0.93
C36 C37 1.381(5)
C36 H36 0.93
C37 H37 0.93
C38 C43 1.382(5)
C38 C39 1.387(5)
C38 P2 1.799(4)
C39 C40 1.371(5)
C39 H39 0.93
C40 C41 1.367(6)
C40 H40 0.93
C41 C42 1.350(6)
C41 H41 0.93
C42 C43 1.380(5)
C42 H42 0.93
C43 H43 0.93
O5 P2 1.488(2)

loop_
_geom_hbond_atom_site_label_D
_geom_hbond_atom_site_label_H
_geom_hbond_atom_site_label_A
_geom_hbond_distance_DH
_geom_hbond_distance_HA
_geom_hbond_distance_DA
_geom_hbond_angle_DHA
_geom_hbond_site_symmetry_A
O1 H1 O4 0.87(4) 1.73(4) 2.571(3) 162(4) .
O3 H3 O5 0.84(4) 1.85(4) 2.679(3) 167(5) .
C24 H24 O1 0.93 2.69 3.616(5) 177 2_656
C36 H36 O2 0.93 2.51 3.400(5) 160 2_646
C37 H37 O4 0.93 2.52 3.378(4) 153 2_646
C41 H41 O2 0.93 2.5 3.350(5) 153 3_666

loop_
_geom_torsion_atom_site_label_1
_geom_torsion_atom_site_label_2
_geom_torsion_atom_site_label_3
_geom_torsion_atom_site_label_4
_geom_torsion
C6 C1 C2 C3 -0.3(5)
C7 C1 C2 C3 179.0(3)
C1 C2 C3 O3 -176.4(3)
C1 C2 C3 C4 2.1(5)
O3 C3 C4 C5 176.6(3)
C2 C3 C4 C5 -2.0(5)
C3 C4 C5 C6 0.1(6)
C4 C5 C6 C1 1.7(6)
C2 C1 C6 C5 -1.6(5)
C7 C1 C6 C5 179.1(3)
C6 C1 C7 O2 11.9(5)
C2 C1 C7 O2 -167.4(3)
C6 C1 C7 O1 -168.6(3)
C2 C1 C7 O1 12.1(5)
C13 C8 C9 C10 0.4(6)
P1 C8 C9 C10 -176.7(3)
C8 C9 C10 C11 0.5(6)
C9 C10 C11 C12 -0.7(7)
C10 C11 C12 C13 0.0(7)
C9 C8 C13 C12 -1.0(6)
P1 C8 C13 C12 176.2(3)
C11 C12 C13 C8 0.8(6)
C19 C14 C15 C16 0.9(5)
P1 C14 C15 C16 178.7(3)
C14 C15 C16 C17 -1.6(6)
C15 C16 C17 C18 1.2(6)
C16 C17 C18 C19 -0.2(6)
C17 C18 C19 C14 -0.4(6)
C15 C14 C19 C18 0.1(5)
P1 C14 C19 C18 -177.8(3)
C25 C20 C21 C22 -0.1(6)
P1 C20 C21 C22 -177.8(3)
C20 C21 C22 C23 0.8(6)
C21 C22 C23 C24 -2.3(7)
C22 C23 C24 C25 3.0(7)
C21 C20 C25 C24 0.8(6)
P1 C20 C25 C24 178.6(3)
C23 C24 C25 C20 -2.2(7)
C13 C8 P1 O4 49.4(3)
C9 C8 P1 O4 -133.5(3)
C13 C8 P1 C20 172.4(3)
C9 C8 P1 C20 -10.5(4)
C13 C8 P1 C14 -72.6(3)
C9 C8 P1 C14 104.5(3)
C21 C20 P1 O4 -158.6(3)
C25 C20 P1 O4 23.7(3)
C21 C20 P1 C8 77.7(3)
C25 C20 P1 C8 -100.0(3)
C21 C20 P1 C14 -34.7(4)
C25 C20 P1 C14 147.6(3)
C19 C14 P1 O4 24.3(3)
C15 C14 P1 O4 -153.5(3)
C19 C14 P1 C8 146.4(3)
C15 C14 P1 C8 -31.4(3)
C19 C14 P1 C20 -99.0(3)
C15 C14 P1 C20 83.2(3)
C31 C26 C27 C28 0.1(6)
P2 C26 C27 C28 -175.6(3)
C26 C27 C28 C29 -0.1(6)
C27 C28 C29 C30 -0.4(7)
C28 C29 C30 C31 0.8(7)
C29 C30 C31 C26 -0.7(6)
C27 C26 C31 C30 0.3(6)
P2 C26 C31 C30 176.2(3)
C37 C32 C33 C34 1.2(6)
P2 C32 C33 C34 179.3(3)
C32 C33 C34 C35 -1.5(6)
C33 C34 C35 C36 1.4(6)
C34 C35 C36 C37 -1.0(6)
C33 C32 C37 C36 -0.8(6)
P2 C32 C37 C36 -179.0(3)
C35 C36 C37 C32 0.7(6)
C43 C38 C39 C40 1.6(6)
P2 C38 C39 C40 -177.7(3)
C38 C39 C40 C41 -1.6(7)
C39 C40 C41 C42 0.2(7)
C40 C41 C42 C43 1.1(7)
C41 C42 C43 C38 -1.1(7)
C39 C38 C43 C42 -0.3(6)
P2 C38 C43 C42 179.1(3)
C27 C26 P2 O5 -155.8(3)
C31 C26 P2 O5 28.5(3)
C27 C26 P2 C32 -32.9(4)
C31 C26 P2 C32 151.3(3)
C27 C26 P2 C38 81.5(3)
C31 C26 P2 C38 -94.2(3)
C33 C32 P2 O5 -146.8(3)
C37 C32 P2 O5 31.3(3)
C33 C32 P2 C26 90.6(3)
C37 C32 P2 C26 -91.4(3)
C33 C32 P2 C38 -23.7(4)
C37 C32 P2 C38 154.4(3)
C43 C38 P2 O5 21.6(4)
C39 C38 P2 O5 -159.1(3)
C43 C38 P2 C26 143.6(3)
C39 C38 P2 C26 -37.1(4)
C43 C38 P2 C32 -101.1(3)
C39 C38 P2 C32 78.2(4)

loop_
_cod_related_entry_id
_cod_related_entry_database
_cod_related_entry_code
1 ChemSpider 30661304
